data_4069361
loop_
_publ_author_name
'Vicente, Jos\'e'
'Arcas, Aurelia'
'G\'alvez-L\'opez, Mar\'ia-Dolores'
'Jones, Peter G.'
'Bautista, Delia'

_publ_section_title
;
 Mono(2,6-dinitroaryl)platinum(II) and Mono- and
 Bis(2,6-dinitroaryl)platinum(IV) Complexes
;
_journal_issue 12
_journal_name_full Organometallics
_journal_page_first 3501
_journal_paper_doi 10.1021/om9001582
_journal_volume 28
_journal_year 2009
_chemical_formula_sum 'C29 H30 Cl N2 O7 P Pt S'
_chemical_formula_weight 812.12
_chemical_name_systematic
;

 ?

;
_space_group_IT_number 2
_symmetry_cell_setting triclinic
_symmetry_space_group_name_Hall '-P 1'
_symmetry_space_group_name_H-M 'P -1'
_atom_sites_solution_hydrogens geom
_atom_sites_solution_primary Patterson
_atom_sites_solution_secondary difmap
_audit_creation_method SHELXL-97
_cell_angle_alpha 72.051(4)
_cell_angle_beta 86.321(4)
_cell_angle_gamma 72.729(4)
_cell_formula_units_Z 2
_cell_length_a 9.6776(4)
_cell_length_b 10.6644(4)
_cell_length_c 16.2538(6)
_cell_measurement_reflns_used 7403
_cell_measurement_temperature 133(2)
_cell_measurement_theta_max 30.5
_cell_measurement_theta_min 2.5
_cell_volume 1523.20(11)
_computing_cell_refinement 'Bruker SAINT'
_computing_data_collection 'Bruker SMART'
_computing_data_reduction 'Bruker SAINT'
_computing_molecular_graphics 'Siemens XP'
_computing_publication_material SHELXL-97
_computing_structure_refinement 'SHELXL-97 (Sheldrick, 1997)'
_computing_structure_solution 'SHELXS-97 (Sheldrick, 1990)'
_diffrn_ambient_temperature 133(2)
_diffrn_detector_area_resol_mean 8.192
_diffrn_measured_fraction_theta_full 0.994
_diffrn_measured_fraction_theta_max 0.994
_diffrn_measurement_device_type 'Bruker SMART 1000 CCD'
_diffrn_measurement_method '\w- & \f-scan'
_diffrn_radiation_monochromator graphite
_diffrn_radiation_source 'fine-focus sealed tube'
_diffrn_radiation_type MoK\a
_diffrn_radiation_wavelength 0.71073
_diffrn_reflns_av_R_equivalents 0.0216
_diffrn_reflns_av_sigmaI/netI 0.0156
_diffrn_reflns_limit_h_max 13
_diffrn_reflns_limit_h_min -13
_diffrn_reflns_limit_k_max 15
_diffrn_reflns_limit_k_min -15
_diffrn_reflns_limit_l_max 22
_diffrn_reflns_limit_l_min -22
_diffrn_reflns_number 35012
_diffrn_reflns_theta_full 30.00
_diffrn_reflns_theta_max 30.03
_diffrn_reflns_theta_min 1.32
_exptl_absorpt_coefficient_mu 4.863
_exptl_absorpt_correction_T_max 0.564
_exptl_absorpt_correction_T_min 0.381
_exptl_absorpt_correction_type multi-scan
_exptl_absorpt_process_details SADABS
_exptl_crystal_colour 'pale yellow'
_exptl_crystal_density_diffrn 1.771
_exptl_crystal_density_method 'not measured'
_exptl_crystal_description tablet
_exptl_crystal_F_000 800
_exptl_crystal_size_max 0.33
_exptl_crystal_size_mid 0.26
_exptl_crystal_size_min 0.16
_refine_diff_density_max 1.465
_refine_diff_density_min -0.490
_refine_diff_density_rms 0.078
_refine_ls_extinction_method none
_refine_ls_goodness_of_fit_ref 1.046
_refine_ls_hydrogen_treatment 'rigid methyls, others riding'
_refine_ls_matrix_type full
_refine_ls_number_parameters 384
_refine_ls_number_reflns 8853
_refine_ls_number_restraints 78
_refine_ls_restrained_S_all 1.041
_refine_ls_R_factor_all 0.0171
_refine_ls_R_factor_gt 0.0160
_refine_ls_shift/su_max 0.004
_refine_ls_shift/su_mean 0.000
_refine_ls_structure_factor_coef Fsqd
_refine_ls_weighting_details 'calc w=1/[\s^2^(Fo^2^)+(0.0239P)^2^+0.6530P] where P=(Fo^2^+2Fc^2^)/3'
_refine_ls_weighting_scheme calc
_refine_ls_wR_factor_gt 0.0402
_refine_ls_wR_factor_ref 0.0407
_reflns_number_gt 8472
_reflns_number_total 8853
_reflns_threshold_expression >2sigma(I)
_cod_data_source_file om9001582_si_002.cif
_cod_data_source_block bennett
_cod_original_cell_volume 1523.20(10)
_cod_database_code 4069361

loop_
_symmetry_equiv_pos_as_xyz
'x, y, z'
'-x, -y, -z'

loop_
_atom_site_label
_atom_site_type_symbol
_atom_site_fract_x
_atom_site_fract_y
_atom_site_fract_z
_atom_site_U_iso_or_equiv
_atom_site_adp_type
_atom_site_occupancy
_atom_site_symmetry_multiplicity
_atom_site_calc_flag
_atom_site_refinement_flags
Pt Pt 0.175046(6) 0.699133(6) 0.679015(3) 0.01588(2) Uani 1 1 d .
P P 0.26669(5) 0.79702(4) 0.75905(3) 0.01630(7) Uani 1 1 d .
S S 0.09262(5) 0.60615(5) 0.58433(3) 0.02555(9) Uani 1 1 d .
Cl Cl -0.02061(5) 0.90246(4) 0.63861(3) 0.02754(9) Uani 1 1 d .
N11 N 0.50006(16) 0.57790(16) 0.61092(10) 0.0235(3) Uani 1 1 d U
N12 N 0.16603(16) 0.43957(14) 0.83914(10) 0.0219(3) Uani 1 1 d U
O11 O 0.42655(19) 0.6106(2) 0.54561(10) 0.0494(5) Uani 1 1 d .
O12 O 0.59863(19) 0.62454(18) 0.61612(10) 0.0422(4) Uani 1 1 d .
O13 O 0.70157(14) 0.33015(14) 0.68422(8) 0.0270(3) Uani 1 1 d .
O14 O 0.63994(15) 0.13071(13) 0.83256(9) 0.0264(3) Uani 1 1 d .
O15 O 0.36676(14) 0.19415(12) 0.90262(8) 0.0243(2) Uani 1 1 d .
O16 O 0.06079(16) 0.43902(18) 0.80133(10) 0.0384(4) Uani 1 1 d .
O17 O 0.16257(16) 0.45795(15) 0.91004(9) 0.0310(3) Uani 1 1 d .
C1 C -0.0960(2) 0.6258(2) 0.60383(14) 0.0349(4) Uani 1 1 d .
H1A H -0.1470 0.7230 0.5966 0.042 Uiso 1 1 calc R
H1B H -0.1074 0.5703 0.6630 0.042 Uiso 1 1 calc R
H1C H -0.1366 0.5947 0.5626 0.042 Uiso 1 1 calc R
C2 C 0.0782(2) 0.7351(2) 0.48004(12) 0.0343(4) Uani 1 1 d .
H2A H 0.0258 0.7139 0.4389 0.041 Uiso 1 1 calc R
H2B H 0.1753 0.7356 0.4591 0.041 Uiso 1 1 calc R
H2C H 0.0256 0.8260 0.4856 0.041 Uiso 1 1 calc R
C11 C 0.32760(17) 0.51645(16) 0.72260(10) 0.0160(3) Uani 1 1 d U
C12 C 0.46482(18) 0.47882(16) 0.68891(10) 0.0181(3) Uani 1 1 d U
C13 C 0.57314(18) 0.35520(18) 0.72458(11) 0.0206(3) Uani 1 1 d U
C14 C 0.54166(19) 0.25735(17) 0.79718(11) 0.0209(3) Uani 1 1 d U
C15 C 0.40649(18) 0.28854(16) 0.83417(11) 0.0194(3) Uani 1 1 d U
C16 C 0.30613(17) 0.41496(16) 0.79649(10) 0.0176(3) Uani 1 1 d U
C17 C 0.8294(2) 0.2929(3) 0.73764(14) 0.0369(5) Uani 1 1 d .
H17A H 0.8125 0.3505 0.7762 0.044 Uiso 1 1 calc R
H17B H 0.9111 0.3071 0.7008 0.044 Uiso 1 1 calc R
H17C H 0.8516 0.1957 0.7723 0.044 Uiso 1 1 calc R
C18 C 0.6562(3) 0.0395(2) 0.78118(17) 0.0429(6) Uani 1 1 d .
H18A H 0.5619 0.0277 0.7729 0.052 Uiso 1 1 calc R
H18B H 0.7239 -0.0501 0.8108 0.052 Uiso 1 1 calc R
H18C H 0.6938 0.0788 0.7247 0.052 Uiso 1 1 calc R
C19 C 0.4336(2) 0.1758(2) 0.98413(12) 0.0310(4) Uani 1 1 d .
H19A H 0.5391 0.1489 0.9794 0.037 Uiso 1 1 calc R
H19B H 0.4056 0.1036 1.0296 0.037 Uiso 1 1 calc R
H19C H 0.4014 0.2624 0.9986 0.037 Uiso 1 1 calc R
C21 C 0.27600(18) 0.96705(16) 0.69459(11) 0.0195(3) Uani 1 1 d DU
C22 C 0.2339(2) 1.08107(17) 0.72519(11) 0.0235(3) Uani 1 1 d DU
H22 H 0.1921 1.0736 0.7804 0.028 Uiso 1 1 calc R
C23 C 0.2532(2) 1.20612(19) 0.67448(12) 0.0286(4) Uani 1 1 d DU
H23 H 0.2226 1.2842 0.6949 0.034 Uiso 1 1 calc R
C24 C 0.3164(2) 1.21778(19) 0.59501(13) 0.0305(4) Uani 1 1 d DU
H24 H 0.3329 1.3023 0.5621 0.037 Uiso 1 1 calc R
C25 C 0.3557(2) 1.1055(2) 0.56332(13) 0.0334(4) Uani 1 1 d DU
H25 H 0.3977 1.1136 0.5082 0.040 Uiso 1 1 calc R
C26 C 0.3336(2) 0.98094(19) 0.61226(12) 0.0292(4) Uani 1 1 d DU
H26 H 0.3578 0.9052 0.5897 0.035 Uiso 1 1 calc R
C31 C 0.45114(18) 0.70680(16) 0.80283(10) 0.0184(3) Uani 1 1 d DU
C32 C 0.47357(19) 0.58577(17) 0.87260(11) 0.0211(3) Uani 1 1 d DU
H32 H 0.3934 0.5546 0.8970 0.025 Uiso 1 1 calc R
C33 C 0.6123(2) 0.51109(19) 0.90639(12) 0.0264(4) Uani 1 1 d DU
H33 H 0.6266 0.4287 0.9534 0.032 Uiso 1 1 calc R
C34 C 0.7307(2) 0.5565(2) 0.87164(13) 0.0301(4) Uani 1 1 d DU
H34 H 0.8255 0.5060 0.8952 0.036 Uiso 1 1 calc R
C35 C 0.7092(2) 0.6758(2) 0.80258(13) 0.0295(4) Uani 1 1 d DU
H35 H 0.7896 0.7071 0.7788 0.035 Uiso 1 1 calc R
C36 C 0.5703(2) 0.75053(19) 0.76764(12) 0.0241(3) Uani 1 1 d DU
H36 H 0.5569 0.8316 0.7197 0.029 Uiso 1 1 calc R
C41 C 0.16616(18) 0.81204(16) 0.85540(10) 0.0191(3) Uani 1 1 d DU
C42 C 0.2214(2) 0.84983(18) 0.91868(11) 0.0239(3) Uani 1 1 d DU
H42 H 0.3087 0.8750 0.9092 0.029 Uiso 1 1 calc R
C43 C 0.1489(2) 0.8507(2) 0.99531(12) 0.0291(4) Uani 1 1 d DU
H43 H 0.1866 0.8766 1.0380 0.035 Uiso 1 1 calc R
C44 C 0.0213(2) 0.8136(2) 1.00926(12) 0.0317(4) Uani 1 1 d DU
H44 H -0.0278 0.8137 1.0617 0.038 Uiso 1 1 calc R
C45 C -0.0343(2) 0.7765(2) 0.94718(13) 0.0308(4) Uani 1 1 d DU
H45 H -0.1213 0.7508 0.9571 0.037 Uiso 1 1 calc R
C46 C 0.0372(2) 0.77665(18) 0.86986(12) 0.0247(3) Uani 1 1 d DU
H46 H -0.0021 0.7525 0.8269 0.030 Uiso 1 1 calc R

loop_
_atom_site_aniso_label
_atom_site_aniso_U_11
_atom_site_aniso_U_22
_atom_site_aniso_U_33
_atom_site_aniso_U_23
_atom_site_aniso_U_13
_atom_site_aniso_U_12
Pt 0.01444(3) 0.01528(3) 0.01645(3) -0.00373(2) -0.00043(2) -0.00311(2)
P 0.01508(19) 0.01507(17) 0.01794(18) -0.00481(14) 0.00071(13) -0.00346(14)
S 0.0260(2) 0.0283(2) 0.0241(2) -0.00899(16) -0.00416(16) -0.00854(17)
Cl 0.0233(2) 0.02119(18) 0.0316(2) -0.00530(16) -0.00681(16) 0.00191(15)
N11 0.0190(7) 0.0265(7) 0.0218(7) -0.0053(6) 0.0055(5) -0.0050(6)
N12 0.0179(7) 0.0182(6) 0.0242(7) -0.0010(5) 0.0043(5) -0.0040(5)
O11 0.0370(9) 0.0787(13) 0.0232(7) 0.0067(7) -0.0036(6) -0.0258(9)
O12 0.0444(10) 0.0559(10) 0.0356(8) -0.0086(7) 0.0087(7) -0.0352(8)
O13 0.0159(6) 0.0368(7) 0.0250(6) -0.0124(5) 0.0036(5) 0.0000(5)
O14 0.0236(7) 0.0198(6) 0.0293(6) -0.0070(5) -0.0031(5) 0.0034(5)
O15 0.0254(7) 0.0194(6) 0.0246(6) -0.0002(5) -0.0004(5) -0.0080(5)
O16 0.0182(7) 0.0578(10) 0.0369(8) -0.0085(7) 0.0010(6) -0.0138(7)
O17 0.0327(8) 0.0332(7) 0.0264(7) -0.0103(5) 0.0110(5) -0.0096(6)
C1 0.0287(10) 0.0470(12) 0.0322(10) -0.0079(9) -0.0044(8) -0.0192(9)
C2 0.0352(11) 0.0459(12) 0.0191(8) -0.0059(8) -0.0015(7) -0.0117(9)
C11 0.0161(7) 0.0166(7) 0.0164(7) -0.0057(5) 0.0002(5) -0.0058(5)
C12 0.0178(8) 0.0193(7) 0.0173(7) -0.0060(6) 0.0020(5) -0.0055(6)
C13 0.0162(8) 0.0239(8) 0.0219(7) -0.0104(6) 0.0015(6) -0.0026(6)
C14 0.0185(8) 0.0184(7) 0.0234(8) -0.0070(6) -0.0017(6) -0.0008(6)
C15 0.0192(8) 0.0172(7) 0.0215(7) -0.0050(6) -0.0005(6) -0.0055(6)
C16 0.0146(7) 0.0182(7) 0.0205(7) -0.0067(6) 0.0023(5) -0.0050(5)
C17 0.0196(9) 0.0542(13) 0.0342(10) -0.0102(9) 0.0009(7) -0.0100(9)
C18 0.0476(14) 0.0243(10) 0.0534(14) -0.0188(9) -0.0126(10) 0.0048(9)
C19 0.0296(10) 0.0319(10) 0.0250(9) -0.0026(7) -0.0008(7) -0.0053(8)
C21 0.0176(8) 0.0179(7) 0.0213(7) -0.0043(6) 0.0005(5) -0.0047(6)
C22 0.0259(9) 0.0202(8) 0.0236(8) -0.0062(6) -0.0036(6) -0.0053(6)
C23 0.0359(11) 0.0200(8) 0.0302(9) -0.0058(7) -0.0101(7) -0.0086(7)
C24 0.0286(10) 0.0228(8) 0.0355(10) 0.0024(7) -0.0066(7) -0.0112(7)
C25 0.0330(11) 0.0290(9) 0.0295(9) -0.0001(7) 0.0088(8) -0.0071(8)
C26 0.0341(11) 0.0222(8) 0.0277(9) -0.0063(7) 0.0085(7) -0.0060(7)
C31 0.0166(8) 0.0190(7) 0.0211(7) -0.0089(6) 0.0004(5) -0.0042(6)
C32 0.0190(8) 0.0217(8) 0.0222(7) -0.0079(6) 0.0001(6) -0.0040(6)
C33 0.0247(9) 0.0262(8) 0.0237(8) -0.0086(7) -0.0031(6) 0.0012(7)
C34 0.0174(9) 0.0382(10) 0.0337(10) -0.0181(8) -0.0046(7) 0.0018(7)
C35 0.0179(9) 0.0382(10) 0.0375(10) -0.0175(8) 0.0024(7) -0.0095(7)
C36 0.0210(9) 0.0254(8) 0.0280(8) -0.0096(7) 0.0023(6) -0.0084(6)
C41 0.0180(8) 0.0165(7) 0.0194(7) -0.0040(6) 0.0016(5) -0.0018(5)
C42 0.0227(9) 0.0250(8) 0.0226(8) -0.0075(6) 0.0000(6) -0.0043(6)
C43 0.0334(10) 0.0280(9) 0.0219(8) -0.0095(7) 0.0015(7) -0.0012(7)
C44 0.0336(11) 0.0283(9) 0.0233(8) -0.0049(7) 0.0090(7) 0.0007(7)
C45 0.0244(10) 0.0311(9) 0.0320(9) -0.0054(7) 0.0088(7) -0.0071(7)
C46 0.0211(9) 0.0247(8) 0.0265(8) -0.0063(7) 0.0026(6) -0.0059(6)

loop_
_atom_type_symbol
_atom_type_description
_atom_type_scat_dispersion_real
_atom_type_scat_dispersion_imag
_atom_type_scat_source
C C 0.0033 0.0016 'International Tables Vol C Tables 4.2.6.8 and 6.1.1.4'
H H 0.0000 0.0000 'International Tables Vol C Tables 4.2.6.8 and 6.1.1.4'
N N 0.0061 0.0033 'International Tables Vol C Tables 4.2.6.8 and 6.1.1.4'
O O 0.0106 0.0060 'International Tables Vol C Tables 4.2.6.8 and 6.1.1.4'
P P 0.1023 0.0942 'International Tables Vol C Tables 4.2.6.8 and 6.1.1.4'
S S 0.1246 0.1234 'International Tables Vol C Tables 4.2.6.8 and 6.1.1.4'
Cl Cl 0.1484 0.1585 'International Tables Vol C Tables 4.2.6.8 and 6.1.1.4'
Pt Pt -1.7033 8.3905 'International Tables Vol C Tables 4.2.6.8 and 6.1.1.4'

loop_
_geom_angle_atom_site_label_1
_geom_angle_atom_site_label_2
_geom_angle_atom_site_label_3
_geom_angle
C11 Pt P 93.12(4)
C11 Pt S 87.39(4)
P Pt S 174.437(15)
C11 Pt Cl 173.80(5)
P Pt Cl 88.102(16)
S Pt Cl 91.980(17)
C41 P C21 108.73(7)
C41 P C31 102.33(8)
C21 P C31 103.96(8)
C41 P Pt 113.86(6)
C21 P Pt 110.71(6)
C31 P Pt 116.42(5)
C1 S C2 99.37(10)
C1 S Pt 106.73(7)
C2 S Pt 104.11(7)
O11 N11 O12 123.83(17)
O11 N11 C12 117.85(15)
O12 N11 C12 118.29(15)
O17 N12 O16 124.43(16)
O17 N12 C16 118.06(15)
O16 N12 C16 117.51(15)
C13 O13 C17 115.86(14)
C14 O14 C18 113.14(15)
C15 O15 C19 113.38(14)
C12 C11 C16 112.81(14)
C12 C11 Pt 126.20(12)
C16 C11 Pt 120.88(12)
C11 C12 C13 125.05(15)
C11 C12 N11 117.72(14)
C13 C12 N11 117.22(14)
O13 C13 C14 122.17(15)
O13 C13 C12 119.08(15)
C14 C13 C12 118.58(15)
O14 C14 C15 119.09(15)
O14 C14 C13 121.70(15)
C15 C14 C13 119.21(15)
O15 C15 C16 119.25(15)
O15 C15 C14 121.80(15)
C16 C15 C14 118.78(15)
C15 C16 C11 125.49(15)
C15 C16 N12 115.40(14)
C11 C16 N12 119.10(14)
C22 C21 C26 119.34(16)
C22 C21 P 122.85(13)
C26 C21 P 117.76(13)
C23 C22 C21 119.73(17)
C24 C23 C22 120.77(18)
C23 C24 C25 119.77(17)
C24 C25 C26 120.08(18)
C25 C26 C21 120.20(18)
C36 C31 C32 118.95(16)
C36 C31 P 122.77(13)
C32 C31 P 118.23(13)
C33 C32 C31 120.42(17)
C32 C33 C34 120.29(17)
C35 C34 C33 119.51(17)
C34 C35 C36 120.53(18)
C31 C36 C35 120.29(17)
C46 C41 C42 119.16(16)
C46 C41 P 119.92(13)
C42 C41 P 120.77(13)
C43 C42 C41 120.30(18)
C44 C43 C42 119.88(18)
C45 C44 C43 120.30(17)
C44 C45 C46 120.05(19)
C41 C46 C45 120.30(18)

loop_
_geom_bond_atom_site_label_1
_geom_bond_atom_site_label_2
_geom_bond_distance
Pt C11 2.0131(16)
Pt P 2.2591(4)
Pt S 2.3571(4)
Pt Cl 2.3584(4)
P C41 1.8141(17)
P C21 1.8187(17)
P C31 1.8274(17)
S C1 1.793(2)
S C2 1.807(2)
N11 O11 1.215(2)
N11 O12 1.218(2)
N11 C12 1.474(2)
N12 O17 1.224(2)
N12 O16 1.225(2)
N12 C16 1.472(2)
O13 C13 1.361(2)
O13 C17 1.441(2)
O14 C14 1.374(2)
O14 C18 1.435(2)
O15 C15 1.372(2)
O15 C19 1.445(2)
C11 C12 1.396(2)
C11 C16 1.399(2)
C12 C13 1.400(2)
C13 C14 1.399(2)
C14 C15 1.395(2)
C15 C16 1.388(2)
C21 C22 1.394(2)
C21 C26 1.398(2)
C22 C23 1.394(2)
C23 C24 1.379(3)
C24 C25 1.389(3)
C25 C26 1.392(3)
C31 C36 1.394(2)
C31 C32 1.401(2)
C32 C33 1.389(2)
C33 C34 1.395(3)
C34 C35 1.383(3)
C35 C36 1.396(3)
C41 C46 1.393(2)
C41 C42 1.400(2)
C42 C43 1.391(2)
C43 C44 1.390(3)
C44 C45 1.381(3)
C45 C46 1.395(3)
